data_4300920
loop_
_publ_author_name
'Dohyun Moon'
'Myoung Soo Lah'

_publ_contact_author
; 

     Myoung Soo Lah

     Department of Chemistry

     College of Science and Technology, Hanyang University

     1271 Sa-1-dong, Ansan, Kyunggi-do 426-791, Korea

;
_publ_contact_author_email mslah@hanyang.ac.kr
_publ_contact_author_fax '82 (31) 407 3863'
_publ_contact_author_phone '82 (31) 400 5496'
_publ_section_title
;

Size and Shape Selectivity of Host Networks Built Based on Tunable

Secondary Building Units

;
_journal_name_full 'Inorganic Chemistry'
_journal_page_first 1934
_journal_page_last 1940
_journal_paper_doi 10.1021/ic0486872
_journal_volume 44
_journal_year 2005
_chemical_formula_sum 'C210 H231.5 Mn12 N40 O48'
_chemical_formula_weight 4743.13
_chemical_name_systematic
; 

 ? 

;
_space_group_IT_number 88
_symmetry_cell_setting tetragonal
_symmetry_space_group_name_Hall '-I 4ad'
_symmetry_space_group_name_H-M 'I 41/a :2'
_atom_sites_solution_hydrogens geom
_atom_sites_solution_primary direct
_atom_sites_solution_secondary difmap
_audit_creation_method SHELXL-97
_cell_angle_alpha 90.00
_cell_angle_beta 90.00
_cell_angle_gamma 90.00
_cell_formula_units_Z 4
_cell_length_a 40.376(13)
_cell_length_b 40.376(13)
_cell_length_c 17.567(8)
_cell_measurement_temperature 173(2)
_cell_volume 28638(18)
_computing_cell_refinement 'Bruker SAINT'
_computing_data_collection 'Bruker SMART'
_computing_data_reduction 'Bruker SAINT'
_computing_molecular_graphics ORTEP3
_computing_publication_material WinGX
_computing_structure_refinement 'Bruker SHELXTL'
_computing_structure_solution 'Bruker SHELXTL'
_diffrn_ambient_temperature 173(2)
_diffrn_measured_fraction_theta_full 0.972
_diffrn_measured_fraction_theta_max 0.972
_diffrn_measurement_device_type 'CCD area detector'
_diffrn_measurement_method 'phi and omega scans'
_diffrn_radiation_monochromator graphite
_diffrn_radiation_source 'fine-focus sealed tube'
_diffrn_radiation_type MoK\a
_diffrn_radiation_wavelength 0.71073
_diffrn_reflns_av_R_equivalents 0.0874
_diffrn_reflns_av_sigmaI/netI 0.0680
_diffrn_reflns_limit_h_max 52
_diffrn_reflns_limit_h_min -51
_diffrn_reflns_limit_k_max 53
_diffrn_reflns_limit_k_min -42
_diffrn_reflns_limit_l_max 20
_diffrn_reflns_limit_l_min -23
_diffrn_reflns_number 86699
_diffrn_reflns_theta_full 28.41
_diffrn_reflns_theta_max 28.41
_diffrn_reflns_theta_min 1.26
_diffrn_standards_decay_% <2.0
_exptl_absorpt_coefficient_mu 0.575
_exptl_absorpt_correction_T_max 0.8937
_exptl_absorpt_correction_T_min 0.8242
_exptl_absorpt_correction_type multi-scan
_exptl_absorpt_process_details 'Bruker SADABS'
_exptl_crystal_colour 'dark brown'
_exptl_crystal_density_diffrn 1.100
_exptl_crystal_density_method 'not measured'
_exptl_crystal_description prism
_exptl_crystal_F_000 9822
_exptl_crystal_size_max 0.35
_exptl_crystal_size_mid 0.25
_exptl_crystal_size_min 0.20
_refine_diff_density_max 1.112
_refine_diff_density_min -0.573
_refine_diff_density_rms 0.108
_refine_ls_extinction_method none
_refine_ls_goodness_of_fit_ref 1.077
_refine_ls_hydrogen_treatment mixed
_refine_ls_matrix_type full
_refine_ls_number_parameters 638
_refine_ls_number_reflns 17487
_refine_ls_number_restraints 0
_refine_ls_restrained_S_all 1.077
_refine_ls_R_factor_all 0.1347
_refine_ls_R_factor_gt 0.0946
_refine_ls_shift/su_max 1.006
_refine_ls_shift/su_mean 0.044
_refine_ls_structure_factor_coef Fsqd
_refine_ls_weighting_details 'calc w=1/[\s^2^(Fo^2^)+(0.1769P)^2^+0.0000P] where P=(Fo^2^+2Fc^2^)/3'
_refine_ls_weighting_scheme calc
_refine_ls_wR_factor_gt 0.2693
_refine_ls_wR_factor_ref 0.2931
_reflns_number_gt 10648
_reflns_number_total 17487
_reflns_threshold_expression >2sigma(I)
_cod_data_source_file ic0486872si20040917_062524_07.cif
_cod_data_source_block complex15
_cod_depositor_comments
;
The following automatic conversions were performed:
'_symmetry_cell_setting' value 'Tetragonal' changed to 'tetragonal'
according to '/home/saulius/struct/CIF-dictionaries/cif_core.dic'
dictionary named 'cif_core.dic' version 2.4.1 from
2010-06-29.

'_exptl_absorpt_correction_type' value 'Multi-scan' changed
to 'multi-scan' according to
'/home/saulius/struct/CIF-dictionaries/cif_core.dic' dictionary named
'cif_core.dic' version 2.4.1 from 2010-06-29.

Automatic conversion script
Id: cif_fix_enum 1527 2010-12-29 10:47:43Z saulius 
;
_cod_original_sg_symbol_H-M 'I 41/a'
_cod_original_formula_sum 'C210 H231.50 Mn12 N40 O48'
_cod_database_code 4300920

loop_
_symmetry_equiv_pos_as_xyz
'x, y, z'
'-x+1/2, -y, z+1/2'
'-y+3/4, x+1/4, z+1/4'
'y+3/4, -x+3/4, z+3/4'
'x+1/2, y+1/2, z+1/2'
'-x+1, -y+1/2, z+1'
'-y+5/4, x+3/4, z+3/4'
'y+5/4, -x+5/4, z+5/4'
'-x, -y, -z'
'x-1/2, y, -z-1/2'
'y-3/4, -x-1/4, -z-1/4'
'-y-3/4, x-3/4, -z-3/4'
'-x+1/2, -y+1/2, -z+1/2'
'x, y+1/2, -z'
'y-1/4, -x+1/4, -z+1/4'
'-y-1/4, x-1/4, -z-1/4'

loop_
_atom_site_label
_atom_site_type_symbol
_atom_site_fract_x
_atom_site_fract_y
_atom_site_fract_z
_atom_site_U_iso_or_equiv
_atom_site_adp_type
_atom_site_occupancy
_atom_site_symmetry_multiplicity
_atom_site_calc_flag
_atom_site_refinement_flags
_atom_site_disorder_assembly
_atom_site_disorder_group
Mn1A Mn 0.720269(18) 0.135810(16) 0.27818(4) 0.0422(2) Uani 1 1 d . . .
O1A O 0.74032(9) 0.09797(8) 0.31305(19) 0.0533(8) Uani 1 1 d . . .
O2A O 0.80300(8) 0.13408(7) 0.13892(18) 0.0444(7) Uani 1 1 d . . .
O3A O 0.70545(8) 0.17652(7) 0.23101(18) 0.0463(7) Uani 1 1 d . . .
N1A N 0.75612(9) 0.14303(8) 0.2073(2) 0.0405(8) Uani 1 1 d . . .
N2A N 0.75394(10) 0.17329(8) 0.1647(2) 0.0437(9) Uani 1 1 d . . .
N3A N 0.68864(11) 0.10813(10) 0.1924(2) 0.0534(10) Uani 1 1 d . . .
C1A C 0.76590(12) 0.08064(11) 0.2846(3) 0.0463(10) Uani 1 1 d . . .
C2A C 0.77264(14) 0.04953(12) 0.3160(3) 0.0533(12) Uani 1 1 d . . .
H2A H 0.7591 0.0413 0.3561 0.064 Uiso 1 1 calc R . .
C3A C 0.79848(14) 0.03068(13) 0.2897(3) 0.0577(13) Uani 1 1 d . . .
H3A H 0.8028 0.0098 0.3124 0.069 Uiso 1 1 calc R . .
C4A C 0.81824(13) 0.04152(12) 0.2307(3) 0.0532(12) Uani 1 1 d . . .
H4A H 0.8354 0.0279 0.2112 0.064 Uiso 1 1 calc R . .
C5A C 0.81267(11) 0.07219(11) 0.2009(2) 0.0421(10) Uani 1 1 d . . .
H5A H 0.8270 0.0801 0.1621 0.051 Uiso 1 1 calc R . .
C6A C 0.78651(11) 0.09253(10) 0.2253(2) 0.0408(9) Uani 1 1 d . . .
C7A C 0.78200(11) 0.12477(10) 0.1885(2) 0.0406(9) Uani 1 1 d . . .
C8A C 0.72638(12) 0.18801(11) 0.1820(3) 0.0467(11) Uani 1 1 d . . .
C9A C 0.71712(19) 0.22021(16) 0.1435(5) 0.098(3) Uani 1 1 d . . .
H9A1 H 0.7367 0.2299 0.1180 0.118 Uiso 1 1 calc R . .
H9A2 H 0.7090 0.2363 0.1817 0.118 Uiso 1 1 calc R . .
C10A C 0.6873(3) 0.2123(3) 0.0790(6) 0.148(4) Uani 1 1 d . . .
H10A H 0.6954 0.1960 0.0420 0.222 Uiso 1 1 calc R . .
H10B H 0.6813 0.2328 0.0526 0.222 Uiso 1 1 calc R . .
H10C H 0.6677 0.2033 0.1050 0.222 Uiso 1 1 calc R . .
C11A C 0.66827(15) 0.08454(14) 0.2128(3) 0.0617(15) Uani 1 1 d . . .
H11A H 0.6678 0.0786 0.2651 0.074 Uiso 1 1 calc R . .
C12A C 0.64753(15) 0.06779(17) 0.1645(3) 0.0712(17) Uani 1 1 d . . .
H12A H 0.6345 0.0498 0.1820 0.085 Uiso 1 1 calc R . .
C13A C 0.64624(15) 0.07799(16) 0.0894(3) 0.0680(16) Uani 1 1 d . . .
C14A C 0.66779(18) 0.10253(17) 0.0688(3) 0.079(2) Uani 1 1 d . . .
H14A H 0.6680 0.1100 0.0176 0.095 Uiso 1 1 calc R . .
C15A C 0.68831(16) 0.11611(15) 0.1184(3) 0.0670(16) Uani 1 1 d . . .
H15A H 0.7035 0.1323 0.1007 0.080 Uiso 1 1 calc R . .
C16A C 0.62281(18) 0.0617(2) 0.0343(4) 0.089(2) Uani 1 1 d . . .
H16A H 0.6040 0.0520 0.0630 0.107 Uiso 1 1 calc R . .
H16B H 0.6138 0.0787 -0.0006 0.107 Uiso 1 1 calc R . .
Mn1B Mn 0.795725(17) 0.175306(15) 0.08203(4) 0.03922(19) Uani 1 1 d . A .
O1B O 0.77028(9) 0.15369(8) 0.0084(2) 0.0529(8) Uani 1 1 d . . .
O2B O 0.77569(9) 0.25408(8) -0.06217(16) 0.0485(8) Uani 1 1 d . A .
O3B O 0.82068(7) 0.20431(7) 0.14907(16) 0.0386(6) Uani 1 1 d . A .
O4B O 0.84417(9) 0.16357(8) 0.02500(19) 0.0504(8) Uani 1 1 d . . .
N1B N 0.78911(9) 0.21690(8) 0.0302(2) 0.0369(7) Uani 1 1 d . . .
N2B N 0.80507(9) 0.24448(8) 0.06572(19) 0.0383(8) Uani 1 1 d . A .
N3B N 0.9021(3) 0.1627(5) 0.0198(8) 0.144(6) Uani 0.610(10) 1 d P A 1
N13B N 0.8817(3) 0.1557(3) -0.0675(7) 0.072(4) Uiso 0.390(10) 1 d P A 2
C1B C 0.75357(15) 0.16624(13) -0.0493(3) 0.0618(14) Uani 1 1 d . A .
C2B C 0.7332(2) 0.1437(2) -0.0897(5) 0.110(3) Uani 1 1 d . . .
H2B H 0.7322 0.1213 -0.0739 0.131 Uiso 1 1 calc R . .
C3B C 0.7157(5) 0.1534(4) -0.1483(10) 0.280(13) Uani 1 1 d . . .
H3B H 0.6971 0.1409 -0.1647 0.336 Uiso 1 1 calc R . .
C4B C 0.7248(3) 0.1823(3) -0.1862(6) 0.150(5) Uani 1 1 d . . .
H4B H 0.7227 0.1848 -0.2398 0.180 Uiso 1 1 calc R . .
C5B C 0.7378(3) 0.2081(3) -0.1376(6) 0.184(7) Uani 1 1 d . A .
H5B H 0.7345 0.2309 -0.1490 0.221 Uiso 1 1 calc R . .
C6B C 0.75529(18) 0.19827(15) -0.0738(3) 0.0728(18) Uani 1 1 d . . .
C7B C 0.77468(12) 0.22437(11) -0.0336(2) 0.0427(10) Uani 1 1 d . A .
C8B C 0.82043(10) 0.23458(10) 0.1263(2) 0.0357(8) Uani 1 1 d . . .
C9B C 0.83815(12) 0.26056(11) 0.1728(3) 0.0446(10) Uani 1 1 d . A .
H9B1 H 0.8214 0.2749 0.1974 0.054 Uiso 1 1 calc R . .
H9B2 H 0.8514 0.2746 0.1381 0.054 Uiso 1 1 calc R . .
C10B C 0.8611(2) 0.2465(2) 0.2345(4) 0.094(2) Uani 1 1 d . . .
H10D H 0.8482 0.2328 0.2698 0.141 Uiso 1 1 calc R A .
H10E H 0.8714 0.2648 0.2625 0.141 Uiso 1 1 calc R . .
H10F H 0.8784 0.2330 0.2106 0.141 Uiso 1 1 calc R . .
C11B C 0.8702(5) 0.1744(5) 0.0434(14) 0.181(11) Uani 0.610(10) 1 d P A 1
H11B H 0.8700 0.1927 0.0774 0.217 Uiso 0.610(10) 1 calc PR A 1
C21B C 0.8523(3) 0.1686(3) -0.0402(8) 0.056(4) Uiso 0.390(10) 1 d P A 2
C12B C 0.90370(18) 0.1366(2) -0.0293(5) 0.092(2) Uani 1 1 d . . .
C13B C 0.9317(5) 0.1738(9) 0.066(2) 0.276(18) Uani 0.610(10) 1 d P . .
H13A H 0.9399 0.1552 0.0960 0.413 Uiso 0.610(10) 1 calc PR A 1
H13B H 0.9252 0.1920 0.0994 0.413 Uiso 0.610(10) 1 calc PR A 1
H13C H 0.9491 0.1815 0.0310 0.413 Uiso 0.610(10) 1 calc PR A 1
Mn1C Mn 0.788489(17) 0.290778(16) 0.00551(4) 0.03938(19) Uani 1 1 d . . .
O1C O 0.83065(9) 0.29868(8) -0.03273(18) 0.0499(8) Uani 1 1 d . A .
O2C O 0.81771(8) 0.36619(8) 0.15094(16) 0.0425(7) Uani 1 1 d . . .
O3C O 0.74577(8) 0.28859(7) 0.05509(17) 0.0438(7) Uani 1 1 d . A .
N1C N 0.79329(9) 0.32613(8) 0.07868(19) 0.0364(7) Uani 1 1 d . A .
N2C N 0.76478(10) 0.33213(9) 0.1231(2) 0.0460(9) Uani 1 1 d . . .
C1C C 0.85307(12) 0.32074(12) -0.0113(3) 0.0474(11) Uani 1 1 d . . .
C2C C 0.88332(16) 0.32111(19) -0.0504(4) 0.090(2) Uani 1 1 d . A .
H2C H 0.8869 0.3056 -0.0903 0.108 Uiso 1 1 calc R . .
C3C C 0.90810(17) 0.3434(2) -0.0323(6) 0.113(3) Uani 1 1 d . . .
H3C H 0.9285 0.3429 -0.0594 0.136 Uiso 1 1 calc R A .
C4C C 0.90349(16) 0.36588(18) 0.0236(4) 0.088(2) Uani 1 1 d . A .
H4C H 0.9201 0.3819 0.0341 0.106 Uiso 1 1 calc R . .
C5C C 0.87466(13) 0.36536(13) 0.0652(3) 0.0590(13) Uani 1 1 d . . .
H5C H 0.8722 0.3805 0.1062 0.071 Uiso 1 1 calc R A .
C6C C 0.84886(11) 0.34335(11) 0.0490(3) 0.0418(10) Uani 1 1 d . A .
C7C C 0.81916(11) 0.34539(10) 0.0957(2) 0.0376(9) Uani 1 1 d . . .
C8C C 0.74189(11) 0.31126(12) 0.1063(3) 0.0443(10) Uani 1 1 d . A .
C9C C 0.70835(12) 0.31442(15) 0.1426(3) 0.0613(14) Uani 1 1 d . . .
H9C1 H 0.7043 0.2949 0.1752 0.074 Uiso 1 1 calc R A .
H9C2 H 0.7081 0.3343 0.1755 0.074 Uiso 1 1 calc R . .
C10C C 0.68112(11) 0.3171(4) 0.0849(2) 0.202(8) Uani 1 1 d . A .
H10G H 0.6843 0.3372 0.0544 0.302 Uiso 1 1 calc R . .
H10H H 0.6597 0.3183 0.1111 0.302 Uiso 1 1 calc R . .
H10I H 0.6815 0.2976 0.0516 0.302 Uiso 1 1 calc R . .
N3C N 0.76349(11) 0.32408(10) -0.0814(2) 0.0570(11) Uani 1 1 d R A .
C11C C 0.73301(11) 0.31372(10) -0.1103(2) 0.179(6) Uani 1 1 d R . .
H11C H 0.7254 0.2918 -0.1010 0.214 Uiso 1 1 calc R . .
C12C C 0.7136(3) 0.3356(3) -0.1530(6) 0.140(4) Uani 1 1 d . A .
H12C H 0.6908 0.3317 -0.1623 0.169 Uiso 1 1 calc R . .
C13C C 0.7309(3) 0.36554(18) -0.1831(4) 0.108(3) Uani 1 1 d . . .
C14C C 0.7550(4) 0.37432(19) -0.1455(6) 0.191(7) Uani 1 1 d . A .
H14C H 0.7642 0.3958 -0.1515 0.229 Uiso 1 1 calc R . .
C15C C 0.7681(4) 0.35210(19) -0.0944(7) 0.242(10) Uani 1 1 d . . .
H15C H 0.7845 0.3617 -0.0626 0.291 Uiso 1 1 calc R A .
C16C C 0.7142(3) 0.3885(2) -0.2396(5) 0.123(4) Uani 1 1 d . A .
H16C H 0.7045 0.4074 -0.2116 0.148 Uiso 1 1 calc R . .
H16D H 0.7312 0.3974 -0.2747 0.148 Uiso 1 1 calc R . .
O1E O 0.7145(5) 0.0559(5) 0.8739(11) 0.176(6) Uiso 0.50 1 d P B -1
O2E O 0.7516(2) 0.0481(2) 0.9607(6) 0.141(5) Uiso 0.50 1 d P B -1
C1E C 0.7658(2) 0.0269(2) 0.8335(6) 0.104(5) Uiso 0.50 1 d PR B -1
C2E C 0.7547(2) 0.0366(2) 0.7620(6) 0.134(7) Uiso 0.50 1 d PR B -1
H2E H 0.7343 0.0481 0.7571 0.161 Uiso 0.50 1 calc PR B -1
C3E C 0.7735(2) 0.0296(2) 0.6977(6) 0.192(12) Uiso 0.50 1 d PR B -1
H3E H 0.7659 0.0362 0.6489 0.231 Uiso 0.50 1 calc PR B -1
C4E C 0.8034(2) 0.0127(2) 0.7049(6) 0.78(12) Uiso 0.50 1 d PR B -1
H4E H 0.8162 0.0079 0.6610 0.934 Uiso 0.50 1 calc PR B -1
C5E C 0.8145(2) 0.0030(2) 0.7764(6) 0.119(6) Uiso 0.50 1 d PR B -1
H5E H 0.8349 -0.0085 0.7813 0.142 Uiso 0.50 1 calc PR B -1
C6E C 0.7957(2) 0.0101(2) 0.8407(6) 0.100(5) Uiso 0.50 1 d PR B -1
H6E H 0.8033 0.0034 0.8896 0.120 Uiso 0.50 1 calc PR B -1
C7E C 0.7477(7) 0.0431(7) 0.8861(16) 0.153(8) Uiso 0.50 1 d P B -1
C8E C 0.7310(11) 0.0405(12) 1.038(3) 0.224(17) Uiso 0.50 1 d P B -1
H8E1 H 0.7083 0.0484 1.0264 0.269 Uiso 0.50 1 calc PR B -1
H8E2 H 0.7294 0.0161 1.0393 0.269 Uiso 0.50 1 calc PR B -1
C9E C 0.734(3) 0.046(3) 1.086(6) 0.53(8) Uiso 0.50 1 d P B -1
H9E1 H 0.7123 0.0530 1.1078 0.788 Uiso 0.50 1 calc PR B -1
H9E2 H 0.7497 0.0640 1.0906 0.788 Uiso 0.50 1 calc PR B -1
H9E3 H 0.7417 0.0266 1.1148 0.788 Uiso 0.50 1 calc PR B -1

loop_
_atom_site_aniso_label
_atom_site_aniso_U_11
_atom_site_aniso_U_22
_atom_site_aniso_U_33
_atom_site_aniso_U_23
_atom_site_aniso_U_13
_atom_site_aniso_U_12
Mn1A 0.0489(4) 0.0379(4) 0.0399(4) -0.0047(3) 0.0127(3) -0.0075(3)
O1A 0.061(2) 0.0470(19) 0.0513(19) 0.0032(15) 0.0154(16) 0.0016(16)
O2A 0.0463(17) 0.0340(15) 0.0527(18) 0.0039(13) 0.0149(14) 0.0013(13)
O3A 0.0503(18) 0.0376(16) 0.0511(18) -0.0035(13) 0.0151(14) -0.0027(14)
N1A 0.049(2) 0.0316(17) 0.0411(19) 0.0018(14) 0.0111(16) -0.0032(15)
N2A 0.050(2) 0.0255(17) 0.055(2) -0.0019(15) 0.0120(17) -0.0024(15)
N3A 0.064(3) 0.051(2) 0.046(2) -0.0120(18) 0.0167(19) -0.019(2)
C1A 0.054(3) 0.037(2) 0.048(2) -0.0048(19) 0.005(2) 0.000(2)
C2A 0.068(3) 0.039(2) 0.052(3) 0.007(2) 0.014(2) -0.001(2)
C3A 0.063(3) 0.046(3) 0.064(3) 0.008(2) 0.009(3) 0.006(2)
C4A 0.058(3) 0.043(3) 0.059(3) -0.003(2) 0.010(2) 0.013(2)
C5A 0.046(2) 0.044(2) 0.037(2) 0.0014(18) 0.0071(18) -0.0008(19)
C6A 0.051(3) 0.030(2) 0.041(2) -0.0048(17) 0.0036(19) 0.0045(18)
C7A 0.049(2) 0.035(2) 0.038(2) -0.0083(17) 0.0046(18) -0.0002(18)
C8A 0.059(3) 0.032(2) 0.049(3) 0.0030(18) 0.019(2) -0.003(2)
C9A 0.099(5) 0.057(4) 0.138(7) 0.032(4) 0.078(5) 0.035(4)
C10A 0.148(10) 0.173(11) 0.123(8) 0.066(8) -0.024(7) 0.020(8)
C11A 0.079(4) 0.059(3) 0.047(3) -0.014(2) 0.017(3) -0.027(3)
C12A 0.073(4) 0.088(4) 0.052(3) -0.025(3) 0.019(3) -0.033(3)
C13A 0.065(3) 0.081(4) 0.058(3) -0.024(3) 0.011(3) -0.023(3)
C14A 0.099(5) 0.083(4) 0.055(3) -0.007(3) 0.006(3) -0.045(4)
C15A 0.091(4) 0.068(4) 0.042(3) -0.010(2) -0.003(3) -0.032(3)
C16A 0.084(5) 0.120(6) 0.063(4) -0.028(4) 0.004(3) -0.041(4)
Mn1B 0.0439(4) 0.0325(3) 0.0412(4) -0.0003(3) 0.0068(3) -0.0015(3)
O1B 0.058(2) 0.0371(17) 0.064(2) -0.0106(15) -0.0041(17) -0.0085(15)
O2B 0.075(2) 0.0415(17) 0.0294(14) 0.0027(12) -0.0063(14) -0.0038(15)
O3B 0.0470(17) 0.0341(15) 0.0348(14) 0.0028(12) 0.0047(12) -0.0012(12)
O4B 0.0489(19) 0.0496(19) 0.0528(19) 0.0000(15) 0.0122(15) -0.0029(15)
N1B 0.046(2) 0.0285(16) 0.0366(18) -0.0047(14) 0.0014(15) -0.0037(14)
N2B 0.046(2) 0.0313(17) 0.0375(18) -0.0046(14) -0.0004(15) -0.0063(15)
N3B 0.066(7) 0.27(2) 0.100(9) -0.007(11) 0.008(6) -0.019(9)
C1B 0.070(4) 0.049(3) 0.066(3) -0.015(3) -0.008(3) -0.019(3)
C2B 0.136(7) 0.084(5) 0.109(6) 0.003(4) -0.059(6) -0.049(5)
C3B 0.41(3) 0.168(12) 0.262(17) 0.116(12) -0.264(19) -0.180(16)
C4B 0.163(10) 0.177(11) 0.109(7) -0.036(8) -0.035(7) -0.055(9)
C5B 0.287(15) 0.115(7) 0.150(9) 0.046(6) -0.171(11) -0.091(9)
C6B 0.099(5) 0.067(4) 0.052(3) -0.004(3) -0.019(3) -0.036(3)
C7B 0.050(3) 0.046(2) 0.031(2) -0.0059(18) 0.0048(18) -0.009(2)
C8B 0.042(2) 0.034(2) 0.0309(19) 0.0019(16) 0.0044(16) -0.0001(17)
C9B 0.047(3) 0.044(2) 0.043(2) -0.0059(19) -0.0037(19) 0.001(2)
C10B 0.098(6) 0.096(5) 0.089(5) -0.011(4) -0.017(4) 0.003(4)
C11B 0.104(13) 0.169(18) 0.27(3) -0.127(18) 0.080(15) -0.018(12)
C12B 0.072(5) 0.109(6) 0.095(5) -0.008(5) 0.014(4) 0.035(4)
C13B 0.076(13) 0.36(4) 0.39(4) -0.10(4) 0.06(2) 0.019(19)
Mn1C 0.0512(4) 0.0345(3) 0.0325(3) 0.0006(2) -0.0013(3) -0.0022(3)
O1C 0.062(2) 0.0427(18) 0.0456(18) -0.0033(14) 0.0119(15) -0.0024(15)
O2C 0.0448(17) 0.0464(17) 0.0364(15) -0.0048(13) 0.0094(13) -0.0125(13)
O3C 0.0424(17) 0.0407(16) 0.0483(17) -0.0003(13) -0.0040(13) -0.0053(13)
N1C 0.0402(19) 0.0344(17) 0.0345(17) -0.0017(14) 0.0033(14) -0.0015(14)
N2C 0.048(2) 0.042(2) 0.048(2) -0.0024(17) 0.0118(17) -0.0096(17)
C1C 0.048(3) 0.046(3) 0.048(3) -0.001(2) 0.006(2) -0.001(2)
C2C 0.056(4) 0.101(5) 0.113(5) -0.053(4) 0.028(4) -0.014(3)
C3C 0.058(4) 0.113(6) 0.168(8) -0.066(6) 0.053(5) -0.031(4)
C4C 0.059(4) 0.087(5) 0.118(6) -0.044(4) 0.037(4) -0.027(3)
C5C 0.048(3) 0.055(3) 0.074(3) -0.016(3) 0.008(2) -0.003(2)
C6C 0.043(2) 0.036(2) 0.046(2) 0.0020(18) 0.0046(19) -0.0004(18)
C7C 0.044(2) 0.034(2) 0.035(2) 0.0033(16) 0.0014(17) 0.0015(17)
C8C 0.041(2) 0.046(3) 0.045(2) 0.001(2) 0.0000(19) -0.0018(19)
C9C 0.042(3) 0.069(3) 0.072(4) -0.008(3) 0.014(2) -0.006(2)
C10C 0.077(6) 0.39(2) 0.137(9) -0.017(12) 0.010(6) 0.092(10)
N3C 0.079(3) 0.042(2) 0.050(2) 0.0027(18) -0.017(2) 0.002(2)
C11C 0.173(12) 0.207(14) 0.155(10) 0.087(10) -0.017(10) -0.009(10)
C12C 0.136(9) 0.146(9) 0.139(8) 0.038(7) -0.056(7) -0.025(7)
C13C 0.180(9) 0.060(4) 0.086(5) 0.007(4) -0.060(6) 0.021(5)
C14C 0.345(17) 0.053(4) 0.174(9) 0.016(5) -0.206(12) -0.024(7)
C15C 0.46(2) 0.047(4) 0.222(12) -0.001(6) -0.284(15) 0.006(8)
C16C 0.166(9) 0.079(5) 0.125(7) -0.015(5) -0.091(7) 0.032(5)

loop_
_atom_type_symbol
_atom_type_description
_atom_type_scat_dispersion_real
_atom_type_scat_dispersion_imag
_atom_type_scat_source
C C 0.0033 0.0016 'International Tables Vol C Tables 4.2.6.8 and 6.1.1.4'
H H 0.0000 0.0000 'International Tables Vol C Tables 4.2.6.8 and 6.1.1.4'
N N 0.0061 0.0033 'International Tables Vol C Tables 4.2.6.8 and 6.1.1.4'
O O 0.0106 0.0060 'International Tables Vol C Tables 4.2.6.8 and 6.1.1.4'
Mn Mn 0.3368 0.7283 'International Tables Vol C Tables 4.2.6.8 and 6.1.1.4'

loop_
_geom_angle_atom_site_label_1
_geom_angle_atom_site_label_2
_geom_angle_atom_site_label_3
_geom_angle
_geom_angle_site_symmetry_1
_geom_angle_site_symmetry_3
_geom_angle_publ_flag
O1A Mn1A N1A 90.58(15) . . ?
O1A Mn1A O3A 170.64(14) . . ?
N1A Mn1A O3A 80.06(14) . . ?
O1A Mn1A O2C 95.63(14) . 13_655 ?
N1A Mn1A O2C 173.45(14) . 13_655 ?
O3A Mn1A O2C 93.70(13) . 13_655 ?
O1A Mn1A N2C 95.94(16) . 13_655 ?
N1A Mn1A N2C 102.07(15) . 13_655 ?
O3A Mn1A N2C 85.66(14) . 13_655 ?
O2C Mn1A N2C 75.27(13) 13_655 13_655 ?
O1A Mn1A N3A 93.44(17) . . ?
N1A Mn1A N3A 93.91(15) . . ?
O3A Mn1A N3A 87.70(15) . . ?
O2C Mn1A N3A 87.79(13) 13_655 . ?
N2C Mn1A N3A 161.34(15) 13_655 . ?
C1A O1A Mn1A 130.5(3) . . ?
C7A O2A Mn1B 119.9(3) . . ?
C8A O3A Mn1A 112.8(3) . . ?
C7A N1A N2A 113.1(3) . . ?
C7A N1A Mn1A 132.1(3) . . ?
N2A N1A Mn1A 114.8(3) . . ?
C8A N2A N1A 108.6(3) . . ?
C8A N2A Mn1B 141.8(3) . . ?
N1A N2A Mn1B 109.0(2) . . ?
C11A N3A C15A 115.8(5) . . ?
C11A N3A Mn1A 122.0(3) . . ?
C15A N3A Mn1A 122.1(3) . . ?
O1A C1A C2A 118.1(4) . . ?
O1A C1A C6A 123.2(4) . . ?
C2A C1A C6A 118.7(4) . . ?
C3A C2A C1A 120.9(5) . . ?
C2A C3A C4A 121.2(5) . . ?
C5A C4A C3A 118.8(5) . . ?
C4A C5A C6A 122.6(4) . . ?
C5A C6A C1A 117.9(4) . . ?
C5A C6A C7A 118.6(4) . . ?
C1A C6A C7A 123.6(4) . . ?
O2A C7A N1A 122.3(4) . . ?
O2A C7A C6A 118.8(4) . . ?
N1A C7A C6A 118.9(4) . . ?
O3A C8A N2A 123.5(4) . . ?
O3A C8A C9A 116.4(4) . . ?
N2A C8A C9A 120.0(4) . . ?
C8A C9A C10A 108.3(6) . . ?
N3A C11A C12A 125.0(5) . . ?
C11A C12A C13A 117.8(5) . . ?
C14A C13A C12A 116.4(5) . . ?
C14A C13A C16A 123.2(6) . . ?
C12A C13A C16A 120.4(5) . . ?
C15A C14A C13A 121.7(6) . . ?
C14A C15A N3A 123.1(5) . . ?
C16C C16A C13A 112.9(7) 11_665 . ?
O1B Mn1B N1B 90.23(15) . . ?
O1B Mn1B O3B 170.60(14) . . ?
N1B Mn1B O3B 80.37(13) . . ?
O1B Mn1B O2A 92.22(15) . . ?
N1B Mn1B O2A 177.41(14) . . ?
O3B Mn1B O2A 97.18(13) . . ?
O1B Mn1B N2A 91.02(15) . . ?
N1B Mn1B N2A 103.56(14) . . ?
O3B Mn1B N2A 91.13(14) . . ?
O2A Mn1B N2A 75.56(13) . . ?
O1B Mn1B O4B 94.09(15) . . ?
N1B Mn1B O4B 95.38(14) . . ?
O3B Mn1B O4B 86.90(13) . . ?
O2A Mn1B O4B 85.30(12) . . ?
N2A Mn1B O4B 160.36(14) . . ?
C1B O1B Mn1B 129.4(3) . . ?
C7B O2B Mn1C 118.0(3) . . ?
C8B O3B Mn1B 112.4(3) . . ?
C11B O4B C21B 87.4(13) . . ?
C11B O4B Mn1B 125.0(8) . . ?
C21B O4B Mn1B 128.5(7) . . ?
C7B N1B N2B 113.4(3) . . ?
C7B N1B Mn1B 132.2(3) . . ?
N2B N1B Mn1B 114.2(3) . . ?
C8B N2B N1B 109.5(3) . . ?
C8B N2B Mn1C 141.8(3) . . ?
N1B N2B Mn1C 107.9(2) . . ?
C12B N3B C11B 118.7(13) . . ?
C12B N3B C13B 121.9(15) . . ?
C11B N3B C13B 117.4(17) . . ?
C12B N13B C21B 127.3(12) . . ?
O1B C1B C6B 125.5(5) . . ?
O1B C1B C2B 115.8(6) . . ?
C6B C1B C2B 118.7(6) . . ?
C3B C2B C1B 121.1(8) . . ?
C2B C3B C4B 118.9(10) . . ?
C3B C4B C5B 114.7(10) . . ?
C6B C5B C4B 117.1(10) . . ?
C1B C6B C5B 120.1(6) . . ?
C1B C6B C7B 123.2(5) . . ?
C5B C6B C7B 116.6(6) . . ?
O2B C7B N1B 122.2(4) . . ?
O2B C7B C6B 119.1(4) . . ?
N1B C7B C6B 118.7(4) . . ?
O3B C8B N2B 123.6(4) . . ?
O3B C8B C9B 119.2(4) . . ?
N2B C8B C9B 117.2(4) . . ?
C8B C9B C10B 114.4(5) . . ?
O4B C11B N3B 126.8(15) . . ?
O4B C21B N13B 119.9(12) . . ?
N13B C12B N3B 80.9(9) . . ?
O1C Mn1C N1C 91.24(14) . . ?
O1C Mn1C O3C 171.04(14) . . ?
N1C Mn1C O3C 79.84(14) . . ?
O1C Mn1C O2B 98.71(15) . . ?
N1C Mn1C O2B 170.02(15) . . ?
O3C Mn1C O2B 90.20(14) . . ?
O1C Mn1C N2B 92.30(14) . . ?
N1C Mn1C N2B 105.74(14) . . ?
O3C Mn1C N2B 90.89(13) . . ?
O2B Mn1C N2B 74.73(13) . . ?
O1C Mn1C N3C 93.59(16) . . ?
N1C Mn1C N3C 93.13(15) . . ?
O3C Mn1C N3C 86.18(15) . . ?
O2B Mn1C N3C 85.58(14) . . ?
N2B Mn1C N3C 160.10(14) . . ?
C1C O1C Mn1C 129.7(3) . . ?
C7C O2C Mn1A 119.0(3) . 13_655 ?
C8C O3C Mn1C 112.9(3) . . ?
C7C N1C N2C 114.4(3) . . ?
C7C N1C Mn1C 131.1(3) . . ?
N2C N1C Mn1C 114.4(3) . . ?
C8C N2C N1C 110.3(4) . . ?
C8C N2C Mn1A 138.4(3) . 13_655 ?
N1C N2C Mn1A 107.8(3) . 13_655 ?
O1C C1C C2C 117.6(5) . . ?
O1C C1C C6C 124.5(4) . . ?
C2C C1C C6C 117.8(5) . . ?
C3C C2C C1C 121.6(6) . . ?
C4C C3C C2C 120.3(6) . . ?
C3C C4C C5C 119.6(6) . . ?
C4C C5C C6C 122.2(5) . . ?
C5C C6C C1C 118.3(4) . . ?
C5C C6C C7C 117.6(4) . . ?
C1C C6C C7C 124.0(4) . . ?
O2C C7C N1C 120.9(4) . . ?
O2C C7C C6C 120.0(4) . . ?
N1C C7C C6C 119.0(4) . . ?
N2C C8C O3C 122.5(4) . . ?
N2C C8C C9C 119.7(4) . . ?
O3C C8C C9C 117.7(4) . . ?
C10C C9C C8C 112.4(4) . . ?
C15C N3C C11C 111.0(6) . . ?
C15C N3C Mn1C 129.4(5) . . ?
C11C N3C Mn1C 117.33(12) . . ?
N3C C11C C12C 119.9(5) . . ?
C11C C12C C13C 116.1(8) . . ?
C14C C13C C12C 114.4(8) . . ?
C14C C13C C16C 121.8(8) . . ?
C12C C13C C16C 121.3(9) . . ?
C13C C14C C15C 117.9(9) . . ?
N3C C15C C14C 134.3(8) . . ?
C16A C16C C13C 114.0(7) 16_655 . ?
C7E O2E C8E 137(2) . . ?
C7E C1E C6E 130.3(12) . . ?
C7E C1E C2E 107.8(12) . . ?
C6E C1E C2E 120.0 . . ?
C1E C2E C3E 120.0 . . ?
C4E C3E C2E 120.0 . . ?
C3E C4E C5E 120.0 . . ?
C4E C5E C6E 120.0 . . ?
C1E C6E C5E 120.0 . . ?
O2E C7E C1E 133(2) . . ?
O2E C7E O1E 101(2) . . ?
C1E C7E O1E 125(2) . . ?
C9E C8E O2E 134(10) . . ?

loop_
_geom_bond_atom_site_label_1
_geom_bond_atom_site_label_2
_geom_bond_distance
_geom_bond_site_symmetry_2
_geom_bond_publ_flag
Mn1A O1A 1.834(4) . ?
Mn1A N1A 1.931(4) . ?
Mn1A O3A 1.936(3) . ?
Mn1A O2C 1.977(3) 13_655 ?
Mn1A N2C 2.247(4) 13_655 ?
Mn1A N3A 2.269(4) . ?
O1A C1A 1.344(6) . ?
O2A C7A 1.272(5) . ?
O2A Mn1B 1.964(3) . ?
O3A C8A 1.292(5) . ?
N1A C7A 1.321(6) . ?
N1A N2A 1.436(5) . ?
N2A C8A 1.298(6) . ?
N2A Mn1B 2.227(4) . ?
N3A C11A 1.308(6) . ?
N3A C15A 1.340(6) . ?
C1A C2A 1.398(7) . ?
C1A C6A 1.418(6) . ?
C2A C3A 1.372(7) . ?
C3A C4A 1.379(7) . ?
C4A C5A 1.363(6) . ?
C5A C6A 1.405(6) . ?
C6A C7A 1.465(6) . ?
C8A C9A 1.512(7) . ?
C9A C10A 1.685(13) . ?
C11A C12A 1.372(7) . ?
C12A C13A 1.382(9) . ?
C13A C14A 1.367(8) . ?
C13A C16A 1.506(8) . ?
C14A C15A 1.321(8) . ?
C16A C16C 1.452(10) 11_665 ?
Mn1B O1B 1.869(3) . ?
Mn1B N1B 1.929(4) . ?
Mn1B O3B 1.943(3) . ?
Mn1B O4B 2.248(3) . ?
O1B C1B 1.319(7) . ?
O2B C7B 1.301(5) . ?
O2B Mn1C 1.969(3) . ?
O3B C8B 1.286(5) . ?
O4B C11B 1.185(19) . ?
O4B C21B 1.209(14) . ?
N1B C7B 1.300(6) . ?
N1B N2B 1.429(5) . ?
N2B C8B 1.295(5) . ?
N2B Mn1C 2.250(4) . ?
N3B C12B 1.364(18) . ?
N3B C11B 1.43(2) . ?
N3B C13B 1.51(3) . ?
N13B C12B 1.352(15) . ?
N13B C21B 1.383(19) . ?
C1B C6B 1.364(8) . ?
C1B C2B 1.417(8) . ?
C2B C3B 1.307(13) . ?
C3B C4B 1.393(16) . ?
C4B C5B 1.447(12) . ?
C5B C6B 1.383(10) . ?
C6B C7B 1.490(7) . ?
C8B C9B 1.510(6) . ?
C9B C10B 1.535(8) . ?
Mn1C O1C 1.858(3) . ?
Mn1C N1C 1.930(3) . ?
Mn1C O3C 1.934(3) . ?
Mn1C N3C 2.271(4) . ?
O1C C1C 1.324(6) . ?
O2C C7C 1.285(5) . ?
O2C Mn1A 1.977(3) 13_655 ?
O3C C8C 1.293(5) . ?
N1C C7C 1.336(5) . ?
N1C N2C 1.412(5) . ?
N2C C8C 1.285(6) . ?
N2C Mn1A 2.247(4) 13_655 ?
C1C C2C 1.401(7) . ?
C1C C6C 1.409(6) . ?
C2C C3C 1.384(9) . ?
C3C C4C 1.349(9) . ?
C4C C5C 1.375(8) . ?
C5C C6C 1.398(7) . ?
C6C C7C 1.455(6) . ?
C8C C9C 1.502(7) . ?
C9C C10C 1.499(7) . ?
N3C C15C 1.169(10) . ?
N3C C11C 1.3955 . ?
C11C C12C 1.400(11) . ?
C12C C13C 1.491(13) . ?
C13C C14C 1.228(12) . ?
C13C C16C 1.516(9) . ?
C14C C15C 1.375(10) . ?
C16C C16A 1.452(10) 16_655 ?
O1E C7E 1.45(3) . ?
O2E C7E 1.33(3) . ?
O2E C8E 1.63(4) . ?
C1E C7E 1.35(3) . ?
C1E C6E 1.3900 . ?
C1E C2E 1.3900 . ?
C2E C3E 1.3900 . ?
C3E C4E 1.3900 . ?
C4E C5E 1.3900 . ?
C5E C6E 1.3900 . ?
C8E C9E 0.88(11) . ?
